data_2103547
loop_
_publ_author_name
'Cai, Jiwen'
'Hu, Xiaopeng'
'Feng, Xiaolong'
'Ji, Liangnian'
'Bernal, Ivan'

_publ_section_title
;
 Structures of three <i>cis</i>-\b~1~ and three <i>cis</i>-\b~2~
 isomers of [Co(trien)(aminoacidato)]^2+^ complexes
;
_journal_issue 1
_journal_name_full 'Acta Crystallographica Section B'
_journal_page_first 45
_journal_page_last 53
_journal_paper_doi 10.1107/S0108768100013896
_journal_volume 57
_journal_year 2001
_chemical_formula_moiety 'C11 H28 Co1 N5 O2 2+, 2(Cl1 O4 1-)'
_chemical_formula_sum 'C11 H28 Cl2 Co N5 O10'
_chemical_formula_weight 520.21
_chemical_name_common '[Co(trien)(L-val)](ClO4)2'
_chemical_name_systematic
;
 (L-valinato)-(triethylenetetramine)-cobalt(III) diperchlorate
;
_space_group_IT_number 4
_symmetry_cell_setting monoclinic
_symmetry_space_group_name_Hall 'P 2yb'
_symmetry_space_group_name_H-M 'P 1 21 1'
_audit_creation_method SHELXL97
_cell_angle_alpha 90.00
_cell_angle_beta 101.5770(10)
_cell_angle_gamma 90.00
_cell_formula_units_Z 2
_cell_length_a 8.9877(7)
_cell_length_b 8.8829(7)
_cell_length_c 12.8157(10)
_cell_measurement_temperature 293(2)
_cell_volume 1002.35(14)
_computing_cell_refinement 'Bruker SMART (Bruker, 1998a)'
_computing_data_collection 'Bruker SMART (Bruker, 1998a)'
_computing_data_reduction 'Bruker SAINT+ & SHELXTL(Bruker, 1999 & 1998b)'
_computing_molecular_graphics 'Bruker SHELXTL'
_computing_publication_material 'Bruker SHELXTL'
_computing_structure_refinement 'SHELXL97 (Sheldrick, 1997)'
_computing_structure_solution 'SHELXS97 (Sheldrick, 1997)'
_diffrn_ambient_temperature 293(2)
_diffrn_measured_fraction_theta_full .993
_diffrn_measured_fraction_theta_max .993
_diffrn_measurement_device_type 'Bruker SMART CCD area detector'
_diffrn_measurement_method '\f and \w scans'
_diffrn_radiation_monochromator graphite
_diffrn_radiation_source 'fine-focus sealed tube'
_diffrn_radiation_type MoK\a
_diffrn_radiation_wavelength .71073
_diffrn_reflns_av_R_equivalents .0220
_diffrn_reflns_av_sigmaI/netI .0226
_diffrn_reflns_limit_h_max 11
_diffrn_reflns_limit_h_min -11
_diffrn_reflns_limit_k_max 11
_diffrn_reflns_limit_k_min -10
_diffrn_reflns_limit_l_max 16
_diffrn_reflns_limit_l_min -13
_diffrn_reflns_number 6012
_diffrn_reflns_theta_full 27.03
_diffrn_reflns_theta_max 27.03
_diffrn_reflns_theta_min 1.62
_exptl_absorpt_coefficient_mu 1.184
_exptl_absorpt_correction_T_max .7724
_exptl_absorpt_correction_T_min .7178
_exptl_absorpt_correction_type none
_exptl_absorpt_process_details 'SADABS(Blessing, 1995)'
_exptl_crystal_colour red
_exptl_crystal_density_diffrn 1.724
_exptl_crystal_density_method 'not measured'
_exptl_crystal_description block
_exptl_crystal_F_000 540
_exptl_crystal_size_max .30
_exptl_crystal_size_mid .25
_exptl_crystal_size_min .23
_refine_diff_density_max .680
_refine_diff_density_min -.395
_refine_ls_abs_structure_details 'Flack H D (1983), Acta Cryst. A39, 876-881'
_refine_ls_abs_structure_Flack .08(2)
_refine_ls_extinction_method none
_refine_ls_goodness_of_fit_ref 1.069
_refine_ls_hydrogen_treatment mixed
_refine_ls_matrix_type full
_refine_ls_number_parameters 262
_refine_ls_number_reflns 3835
_refine_ls_number_restraints 1
_refine_ls_restrained_S_all 1.069
_refine_ls_R_factor_all .0463
_refine_ls_R_factor_gt .0446
_refine_ls_shift/su_max .002
_refine_ls_shift/su_mean .000
_refine_ls_structure_factor_coef Fsqd
_refine_ls_weighting_details 'calc w=1/[\s^2^(Fo^2^)+(0.0821P)^2^+0.5521P] where P=(Fo^2^+2Fc^2^)/3'
_refine_ls_weighting_scheme calc
_refine_ls_wR_factor_ref .1230
_reflns_number_gt 3672
_reflns_number_total 3835
_reflns_threshold_expression I>2\s(I)
_cod_data_source_file bm0032.cif
_cod_data_source_block 2
_cod_depositor_comments
;
The following automatic conversions were performed:
'_symmetry_cell_setting' value 'Monoclinic' changed to 'monoclinic'
according to '/home/saulius/struct/CIF-dictionaries/cif_core.dic'
dictionary named 'cif_core.dic' version 2.4.1 from 2010-06-29.

Automatic conversion script
Id: cif_fix_enum 1527 2010-12-29 10:47:43Z saulius 

The following automatic conversions were performed:

'_symmetry_cell_setting' value 'Monoclinic' changed to 'monoclinic'
according to /home/saulius/struct/CIF-dictionaries/cif_core.dic
dictionary named 'cif_core.dic' version 2.4.1 from 2010-06-29.

Automatic conversion script
Id: cif_fix_values 1715 2011-07-08 13:25:40Z adriana 
;
_cod_original_sg_symbol_H-M 'P 21'
_cod_database_code 2103547

loop_
_symmetry_equiv_pos_as_xyz
'x, y, z'
'-x, y+1/2, -z'

loop_
_atom_site_label
_atom_site_fract_x
_atom_site_fract_y
_atom_site_fract_z
_atom_site_U_iso_or_equiv
_atom_site_adp_type
_atom_site_calc_flag
_atom_site_refinement_flags
_atom_site_occupancy
_atom_site_type_symbol
Co -.40564(5) -.01783(6) -.79301(3) .02989(14) Uani d . 1 Co
Cl1 -.29331(16) -.37208(16) -.47588(10) .0575(3) Uani d . 1 Cl
Cl2 -1.09219(16) -.54801(15) -.89150(11) .0640(4) Uani d . 1 Cl
C1 -.1032(6) .0237(7) -.8279(5) .0620(15) Uani d . 1 C
H1A -.0469 -.0042 -.8821 .074 Uiso calc R 1 H
H1B -.0561 .1125 -.7914 .074 Uiso calc R 1 H
C2 -.0989(5) -.1010(7) -.7511(4) .0527(12) Uani d . 1 C
H2A -.0010 -.1038 -.7026 .063 Uiso calc R 1 H
H2B -.1146 -.1965 -.7884 .063 Uiso calc R 1 H
C3 -.1898(6) .0414(6) -.6059(4) .0533(12) Uani d . 1 C
H3A -.2296 .0077 -.5449 .064 Uiso calc R 1 H
H3B -.0808 .0537 -.5834 .064 Uiso calc R 1 H
C4 -.2590(8) .1875(7) -.6431(5) .0689(17) Uani d . 1 C
H4A -.2688 .2495 -.5826 .083 Uiso calc R 1 H
H4B -.1949 .2403 -.6837 .083 Uiso calc R 1 H
C5 -.4935(9) .2791(7) -.7721(5) .0687(17) Uani d . 1 C
H5A -.5298 .3499 -.7253 .082 Uiso calc R 1 H
H5B -.4287 .3333 -.8113 .082 Uiso calc R 1 H
C6 -.6221(8) .2163(7) -.8465(5) .0716(17) Uani d . 1 C
H6A -.6551 .2867 -.9043 .086 Uiso calc R 1 H
H6B -.7059 .2004 -.8104 .086 Uiso calc R 1 H
C7 -.4999(4) -.3001(5) -.8574(3) .0321(8) Uani d . 1 C
C8 -.5571(4) -.2862(4) -.7530(3) .0308(8) Uani d . 1 C
H8A -.4951 -.3521 -.7001 .037 Uiso calc R 1 H
C9 -.7215(5) -.3353(5) -.7663(3) .0405(9) Uani d . 1 C
H9A -.7366 -.4288 -.8077 .049 Uiso calc R 1 H
C10 -.8107(4) -.2189(5) -.8245(3) .0351(8) Uani d . 1 C
H10A -.9162 -.2454 -.8352 .053 Uiso calc R 1 H
H10B -.7822 -.2065 -.8922 .053 Uiso calc R 1 H
H10C -.7937 -.1264 -.7851 .053 Uiso calc R 1 H
C11 -.7677(6) -.3601(8) -.6601(4) .0583(13) Uani d . 1 C
H11A -.8721 -.3909 -.6720 .087 Uiso calc R 1 H
H11B -.7553 -.2680 -.6200 .087 Uiso calc R 1 H
H11C -.7049 -.4369 -.6210 .087 Uiso calc R 1 H
N1 -.2640(4) .0571(5) -.8786(3) .0433(8) Uani d . 1 N
H1C -.2857 .0144 -.9435 .052 Uiso calc R 1 H
H1D -.2758 .1573 -.8870 .052 Uiso calc R 1 H
N2 -.2217(4) -.0742(4) -.6912(3) .0378(7) Uani d . 1 N
H2C -.2403 -.1628 -.6605 .045 Uiso calc R 1 H
N3 -.4062(5) .1611(5) -.7088(3) .0487(9) Uani d . 1 N
H3C -.4646 .1353 -.6613 .058 Uiso calc R 1 H
N4 -.5796(4) .0707(5) -.8901(3) .0413(8) Uani d . 1 N
H4C -.5559 .0862 -.9542 .050 Uiso calc R 1 H
H4D -.6589 .0069 -.8987 .050 Uiso calc R 1 H
N5 -.5362(4) -.1291(4) -.7137(3) .0359(7) Uani d . 1 N
H5C -.4936 -.1292 -.6439 .043 Uiso calc R 1 H
H5D -.6272 -.0833 -.7218 .043 Uiso calc R 1 H
O1 -.4173(3) -.1932(4) -.8793(2) .0369(6) Uani d . 1 O
O2 -.5334(4) -.4117(4) -.9135(2) .0448(7) Uani d . 1 O
O3 -.2141(9) -.3687(11) -.5572(6) .137(3) Uani d . 1 O
O4 -.3867(10) -.2408(10) -.4869(5) .137(3) Uani d . 1 O
O5 -.2195(9) -.4058(12) -.3727(4) .143(3) Uani d . 1 O
O6 -.4082(11) -.4877(12) -.5017(8) .172(4) Uani d . 1 O
O7 -.9607(9) -.6109(10) -.8816(14) .223(7) Uani d . 1 O
O8 -1.1279(15) -.521(2) -.7914(5) .213(6) Uani d . 1 O
O9 -1.0901(9) -.4057(6) -.9399(5) .1076(19) Uani d . 1 O
O10 -1.2149(6) -.6344(6) -.9486(4) .0865(16) Uani d . 1 O

loop_
_atom_site_aniso_label
_atom_site_aniso_U_11
_atom_site_aniso_U_22
_atom_site_aniso_U_33
_atom_site_aniso_U_12
_atom_site_aniso_U_13
_atom_site_aniso_U_23
Co .0340(2) .0246(2) .0311(2) .0008(2) .00662(15) -.0008(2)
Cl1 .0600(7) .0637(8) .0484(6) .0122(6) .0100(5) .0177(5)
Cl2 .0631(7) .0514(9) .0698(7) -.0138(6) -.0049(6) .0005(6)
C1 .045(3) .072(4) .077(3) -.002(2) .031(2) .008(3)
C2 .037(2) .070(4) .053(3) .011(2) .0125(19) -.004(2)
C3 .058(3) .058(3) .039(2) -.004(2) -.0016(19) -.011(2)
C4 .086(4) .053(3) .060(3) -.004(3) -.003(3) -.022(3)
C5 .092(5) .038(3) .073(4) .027(3) .010(3) .000(3)
C6 .076(4) .058(4) .077(4) .033(3) .005(3) .006(3)
C7 .0328(18) .0328(19) .0305(16) .0037(15) .0061(13) -.0015(14)
C8 .0338(19) .0307(19) .0283(16) -.0016(15) .0067(13) -.0009(14)
C9 .038(2) .041(2) .044(2) -.0063(18) .0116(16) -.0023(17)
C10 .0224(16) .051(2) .0294(16) .0030(16) -.0015(13) .0039(16)
C11 .056(3) .074(4) .049(2) -.012(3) .020(2) .009(2)
N1 .052(2) .040(2) .0400(17) -.0067(17) .0130(15) .0077(15)
N2 .0360(16) .0366(17) .0401(16) .0015(14) .0059(13) .0022(14)
N3 .061(2) .0327(19) .052(2) .0028(18) .0093(18) -.0114(16)
N4 .0437(19) .040(2) .0386(17) .0076(16) .0056(14) .0036(15)
N5 .0387(17) .0360(18) .0348(15) -.0015(14) .0114(12) -.0063(13)
O1 .0427(15) .0353(16) .0351(13) -.0047(13) .0135(11) -.0060(11)
O2 .0562(18) .0372(16) .0420(14) -.0083(14) .0124(13) -.0138(12)
O3 .140(6) .172(8) .119(5) .045(6) .074(5) .051(5)
O4 .162(7) .130(6) .104(4) .080(5) -.009(4) -.005(4)
O5 .131(5) .214(9) .072(3) .051(6) -.012(3) .031(5)
O6 .155(7) .159(9) .180(8) -.079(7) -.023(6) .074(7)
O7 .083(5) .097(6) .46(2) .016(4) -.013(8) -.025(9)
O8 .281(13) .276(14) .077(4) -.095(14) .024(6) .012(8)
O9 .144(5) .060(3) .111(4) -.029(4) .006(4) .003(3)
O10 .084(3) .061(3) .097(3) -.027(3) -.024(3) .016(2)

loop_
_atom_type_symbol
_atom_type_description
_atom_type_scat_dispersion_real
_atom_type_scat_dispersion_imag
_atom_type_scat_source
C C .0033 .0016 'International Tables Vol C Tables 4.2.6.8 and 6.1.1.4'
H H .0000 .0000 'International Tables Vol C Tables 4.2.6.8 and 6.1.1.4'
N N .0061 .0033 'International Tables Vol C Tables 4.2.6.8 and 6.1.1.4'
O O .0106 .0060 'International Tables Vol C Tables 4.2.6.8 and 6.1.1.4'
Cl Cl .1484 .1585 'International Tables Vol C Tables 4.2.6.8 and 6.1.1.4'
Co Co .3494 .9721 'International Tables Vol C Tables 4.2.6.8 and 6.1.1.4'

loop_
_geom_angle_atom_site_label_1
_geom_angle_atom_site_label_2
_geom_angle_atom_site_label_3
_geom_angle
O1 Co N3 176.69(16)
O1 Co N2 96.83(14)
N3 Co N2 86.23(17)
O1 Co N1 85.36(15)
N3 Co N1 96.22(19)
N2 Co N1 84.44(16)
O1 Co N4 90.90(15)
N3 Co N4 86.15(17)
N2 Co N4 171.15(17)
N1 Co N4 91.91(16)
O1 Co N5 85.41(13)
N3 Co N5 93.23(17)
N2 Co N5 92.21(15)
N1 Co N5 169.74(16)
N4 Co N5 92.71(16)
O3 Cl1 O5 120.4(5)
O3 Cl1 O4 106.9(5)
O5 Cl1 O4 115.5(5)
O3 Cl1 O6 107.2(6)
O5 Cl1 O6 104.3(6)
O4 Cl1 O6 100.3(6)
O7 Cl2 O8 110.9(9)
O7 Cl2 O9 109.8(7)
O8 Cl2 O9 106.1(8)
O7 Cl2 O10 114.7(6)
O8 Cl2 O10 105.4(6)
O9 Cl2 O10 109.6(3)
C2 C1 N1 109.5(4)
C1 C2 N2 107.6(4)
C4 C3 N2 111.3(4)
N3 C4 C3 108.9(5)
C6 C5 N3 111.0(5)
C5 C6 N4 110.5(5)
O2 C7 O1 124.0(3)
O2 C7 C8 119.5(4)
O1 C7 C8 116.5(3)
N5 C8 C9 111.3(3)
N5 C8 C7 109.3(3)
C9 C8 C7 111.6(3)
C10 C9 C11 110.4(4)
C10 C9 C8 106.4(4)
C11 C9 C8 112.1(4)
C1 N1 Co 111.8(3)
C3 N2 C2 115.9(4)
C3 N2 Co 109.1(3)
C2 N2 Co 108.2(3)
C4 N3 C5 122.6(5)
C4 N3 Co 111.0(3)
C5 N3 Co 110.2(3)
C6 N4 Co 110.0(3)
C8 N5 Co 110.2(2)
C7 O1 Co 116.8(2)

loop_
_geom_bond_atom_site_label_1
_geom_bond_atom_site_label_2
_geom_bond_distance
Co O1 1.901(3)
Co N3 1.921(4)
Co N2 1.955(3)
Co N1 1.956(4)
Co N4 1.957(4)
Co N5 1.966(4)
Cl1 O3 1.376(6)
Cl1 O5 1.388(5)
Cl1 O4 1.427(7)
Cl1 O6 1.447(8)
Cl2 O7 1.290(8)
Cl2 O8 1.404(9)
Cl2 O9 1.410(6)
Cl2 O10 1.420(5)
C1 C2 1.477(8)
C1 N1 1.491(7)
C2 N2 1.485(6)
C3 C4 1.477(8)
C3 N2 1.484(6)
C4 N3 1.438(7)
C5 C6 1.453(10)
C5 N3 1.455(7)
C6 N4 1.489(7)
C7 O2 1.226(5)
C7 O1 1.272(5)
C7 C8 1.531(5)
C8 N5 1.483(5)
C8 C9 1.517(6)
C9 C10 1.423(6)
C9 C11 1.516(6)

loop_
_geom_hbond_atom_site_label_D
_geom_hbond_atom_site_label_H
_geom_hbond_atom_site_label_A
_geom_hbond_site_symmetry_A
_geom_hbond_distance_DH
_geom_hbond_distance_HA
_geom_hbond_distance_DA
_geom_hbond_angle_DHA
N1 H1C O2 2_453 .90 2.29 2.923(5) 127.3
N1 H1D O10 1_665 .90 2.13 2.944(6) 150.7
N2 H2C O3 . .91 2.24 3.122(9) 162.5
N4 H4C O2 2_453 .90 2.02 2.901(5) 167.6
N4 H4D O10 2_353 .90 2.41 3.078(6) 131.3
N5 H5C O4 . .90 2.27 3.110(7) 154.1
N5 H5C O6 2_454 .90 2.55 3.162(9) 125.8
N5 H5D O5 2_454 .90 2.55 3.310(11) 142.0

loop_
_geom_torsion_atom_site_label_1
_geom_torsion_atom_site_label_2
_geom_torsion_atom_site_label_3
_geom_torsion_atom_site_label_4
_geom_torsion
N1 C1 C2 N2 -42.4(6)
N2 C3 C4 N3 39.4(7)
N3 C5 C6 N4 -37.7(8)
O2 C7 C8 N5 -165.9(4)
O1 C7 C8 N5 15.1(5)
O2 C7 C8 C9 -42.3(5)
O1 C7 C8 C9 138.7(4)
N5 C8 C9 C10 48.8(4)
C7 C8 C9 C10 -73.7(4)
N5 C8 C9 C11 -72.0(5)
C7 C8 C9 C11 165.5(4)
C2 C1 N1 Co 20.6(5)
O1 Co N1 C1 -93.4(4)
N3 Co N1 C1 89.5(4)
N2 Co N1 C1 3.9(4)
N4 Co N1 C1 175.8(4)
N5 Co N1 C1 -67.5(10)
C4 C3 N2 C2 98.5(5)
C4 C3 N2 Co -23.9(6)
C1 C2 N2 C3 -77.5(5)
C1 C2 N2 Co 45.3(5)
O1 Co N2 C3 -175.8(3)
N3 Co N2 C3 3.0(3)
N1 Co N2 C3 99.6(3)
N4 Co N2 C3 33.6(11)
N5 Co N2 C3 -90.1(3)
O1 Co N2 C2 57.3(3)
N3 Co N2 C2 -124.0(3)
N1 Co N2 C2 -27.3(3)
N4 Co N2 C2 -93.3(10)
N5 Co N2 C2 143.0(3)
C3 C4 N3 C5 -169.6(5)
C3 C4 N3 Co -36.5(6)
C6 C5 N3 C4 168.5(5)
C6 C5 N3 Co 35.0(7)
O1 Co N3 C4 177(3)
N2 Co N3 C4 19.0(4)
N1 Co N3 C4 -65.0(4)
N4 Co N3 C4 -156.5(4)
N5 Co N3 C4 111.0(4)
O1 Co N3 C5 -44(3)
N2 Co N3 C5 158.1(4)
N1 Co N3 C5 74.1(4)
N4 Co N3 C5 -17.4(4)
N5 Co N3 C5 -109.9(4)
C5 C6 N4 Co 22.9(6)
O1 Co N4 C6 175.5(4)
N3 Co N4 C6 -3.0(4)
N2 Co N4 C6 -33.6(12)
N1 Co N4 C6 -99.1(4)
N5 Co N4 C6 90.1(4)
C9 C8 N5 Co -136.1(3)
C7 C8 N5 Co -12.3(4)
O1 Co N5 C8 6.4(3)
N3 Co N5 C8 -176.6(3)
N2 Co N5 C8 -90.3(3)
N1 Co N5 C8 -19.6(10)
N4 Co N5 C8 97.1(3)
O2 C7 O1 Co 170.6(3)
C8 C7 O1 Co -10.4(4)
N3 Co O1 C7 -64(3)
N2 Co O1 C7 93.9(3)
N1 Co O1 C7 177.8(3)
N4 Co O1 C7 -90.4(3)
N5 Co O1 C7 2.2(3)
